data_2221096
loop_
_publ_author_name
'Babar, Tariq Mahmood'
'Qadeer, Ghulam'
'Rama, Nasim Hasan'
'Khawar Rauf, Muhammad'
'Wong, Wai-Yeung'

_publ_section_title
;
 3-(4-Fluorobenzyl)-1<i>H</i>-isochromene-1-thione
;
_journal_coeditor_code HK2617
_journal_issue 3
_journal_name_full 'Acta Crystallographica Section E'
_journal_page_first o500
_journal_paper_doi 10.1107/S1600536809004152
_journal_volume 65
_journal_year 2009
_chemical_formula_iupac 'C16 H11 F O S'
_chemical_formula_moiety 'C16 H11 F O S'
_chemical_formula_sum 'C16 H11 F O S'
_chemical_formula_weight 270.31
_chemical_melting_point 392(2)
_chemical_name_common 3-(4-fluorobenzyl)thioisocoumarin
_chemical_name_systematic
;
3-(4-Fluorobenzyl)-1<i>H</i>-isochromene-1-thione
;
_space_group_IT_number 14
_symmetry_cell_setting monoclinic
_symmetry_space_group_name_Hall '-P 2ybc'
_symmetry_space_group_name_H-M 'P 1 21/c 1'
_atom_sites_solution_hydrogens geom
_atom_sites_solution_primary direct
_atom_sites_solution_secondary difmap
_audit_creation_method SHELXL-97
_cell_angle_alpha 90.00
_cell_angle_beta 95.0260(10)
_cell_angle_gamma 90.00
_cell_formula_units_Z 4
_cell_length_a 8.7346(6)
_cell_length_b 17.9516(11)
_cell_length_c 8.4481(5)
_cell_measurement_reflns_used 1423
_cell_measurement_temperature 294(2)
_cell_measurement_theta_max 25.35
_cell_measurement_theta_min 4.15
_cell_volume 1319.57(14)
_computing_cell_refinement 'SAINT (Bruker, 2002)'
_computing_data_collection 'SMART (Bruker, 2001)'
_computing_data_reduction 'SAINT (Bruker, 2002)'
_computing_molecular_graphics 'ORTEP-3 for Windows (Farrugia, 1997) and PLATON (Spek, 2003)'
_computing_publication_material 'SHELXTL (Sheldrick, 2008) and PLATON (Spek, 2003)'
_computing_structure_refinement 'SHELXL97 (Sheldrick, 2008)'
_computing_structure_solution 'SHELXS97 (Sheldrick, 2008)'
_diffrn_ambient_temperature 294(2)
_diffrn_measured_fraction_theta_full 0.972
_diffrn_measured_fraction_theta_max 0.972
_diffrn_measurement_device_type 'Bruker SMART CCD area-detector'
_diffrn_measurement_method '\f and \w'
_diffrn_radiation_monochromator graphite
_diffrn_radiation_source 'fine-focus sealed tube'
_diffrn_radiation_type MoK\a
_diffrn_radiation_wavelength 0.71073
_diffrn_reflns_av_R_equivalents 0.0159
_diffrn_reflns_av_sigmaI/netI 0.0178
_diffrn_reflns_limit_h_max 11
_diffrn_reflns_limit_h_min -11
_diffrn_reflns_limit_k_max 22
_diffrn_reflns_limit_k_min -23
_diffrn_reflns_limit_l_max 11
_diffrn_reflns_limit_l_min -8
_diffrn_reflns_number 7856
_diffrn_reflns_theta_full 28.27
_diffrn_reflns_theta_max 28.27
_diffrn_reflns_theta_min 2.60
_diffrn_standards_number 0
_exptl_absorpt_coefficient_mu 0.245
_exptl_absorpt_correction_T_max 0.952
_exptl_absorpt_correction_T_min 0.805
_exptl_absorpt_correction_type multi-scan
_exptl_absorpt_process_details '(SADABS; Bruker, 2001)'
_exptl_crystal_colour yellow
_exptl_crystal_density_diffrn 1.361
_exptl_crystal_density_method 'not measured'
_exptl_crystal_description block
_exptl_crystal_F_000 560
_exptl_crystal_size_max 0.30
_exptl_crystal_size_mid 0.25
_exptl_crystal_size_min 0.20
_refine_diff_density_max 0.341
_refine_diff_density_min -0.295
_refine_ls_extinction_method none
_refine_ls_goodness_of_fit_ref 1.033
_refine_ls_hydrogen_treatment constr
_refine_ls_matrix_type full
_refine_ls_number_parameters 172
_refine_ls_number_reflns 3188
_refine_ls_number_restraints 0
_refine_ls_restrained_S_all 1.033
_refine_ls_R_factor_all 0.0542
_refine_ls_R_factor_gt 0.0464
_refine_ls_shift/su_max 0.000
_refine_ls_shift/su_mean 0.000
_refine_ls_structure_factor_coef Fsqd
_refine_ls_weighting_details 'calc w=1/[\s^2^(Fo^2^)+(0.0856P)^2^+0.2983P] where P=(Fo^2^+2Fc^2^)/3'
_refine_ls_weighting_scheme calc
_refine_ls_wR_factor_gt 0.1412
_refine_ls_wR_factor_ref 0.1495
_reflns_number_gt 2655
_reflns_number_total 3188
_reflns_threshold_expression I>2\s(I)
_cod_data_source_file hk2617.cif
_cod_data_source_block I
_cod_original_sg_symbol_H-M 'P 21/c'
_cod_database_code 2221096
_cod_database_fobs_code 2221096

loop_
_symmetry_equiv_pos_as_xyz
'x, y, z'
'-x, y+1/2, -z+1/2'
'-x, -y, -z'
'x, -y-1/2, z-1/2'

loop_
_atom_site_type_symbol
_atom_site_label
_atom_site_fract_x
_atom_site_fract_y
_atom_site_fract_z
_atom_site_U_iso_or_equiv
_atom_site_adp_type
_atom_site_calc_flag
_atom_site_refinement_flags
_atom_site_occupancy
_atom_site_disorder_assembly
_atom_site_disorder_group
S S1 0.07012(6) 0.65948(3) 0.36335(6) 0.0646(2) Uani d . 1 . .
O O1 0.20272(15) 0.53300(6) 0.37410(13) 0.0506(3) Uani d . 1 . .
F F1 0.51024(16) 0.13358(7) 0.29180(19) 0.0845(4) Uani d . 1 . .
C C1 0.0938(2) 0.63191(10) -0.0010(2) 0.0563(4) Uani d . 1 . .
H H1A 0.0472 0.6745 0.0350 0.068 Uiso calc R 1 . .
C C2 0.1045(3) 0.62201(12) -0.1609(2) 0.0665(5) Uani d . 1 . .
H H2A 0.0656 0.6581 -0.2326 0.080 Uiso calc R 1 . .
C C3 0.1727(3) 0.55866(12) -0.2156(2) 0.0706(6) Uani d . 1 . .
H H3A 0.1785 0.5521 -0.3241 0.085 Uiso calc R 1 . .
C C4 0.2320(3) 0.50543(11) -0.1113(2) 0.0656(5) Uani d . 1 . .
H H4A 0.2784 0.4633 -0.1496 0.079 Uiso calc R 1 . .
C C5 0.2234(2) 0.51390(9) 0.05279(18) 0.0483(4) Uani d . 1 . .
C C6 0.15271(18) 0.57814(8) 0.10781(17) 0.0439(3) Uani d . 1 . .
C C7 0.14344(18) 0.58791(9) 0.27669(18) 0.0446(3) Uani d . 1 . .
C C8 0.2707(2) 0.46929(8) 0.32005(19) 0.0482(4) Uani d . 1 . .
C C9 0.2829(2) 0.45929(9) 0.1661(2) 0.0523(4) Uani d . 1 . .
H H9A 0.3304 0.4166 0.1313 0.063 Uiso calc R 1 . .
C C10 0.3182(3) 0.41971(10) 0.4583(2) 0.0615(5) Uani d . 1 . .
H H10A 0.2320 0.4141 0.5222 0.074 Uiso calc R 1 . .
H H10B 0.4006 0.4438 0.5237 0.074 Uiso calc R 1 . .
C C11 0.3716(2) 0.34333(9) 0.4123(2) 0.0515(4) Uani d . 1 . .
C C12 0.5239(3) 0.32831(12) 0.3957(3) 0.0741(6) Uani d . 1 . .
H H12A 0.5961 0.3662 0.4129 0.089 Uiso calc R 1 . .
C C13 0.5718(2) 0.25794(14) 0.3540(3) 0.0799(7) Uani d . 1 . .
H H13A 0.6748 0.2483 0.3421 0.096 Uiso calc R 1 . .
C C14 0.4648(2) 0.20356(10) 0.3309(2) 0.0585(4) Uani d . 1 . .
C C15 0.3136(2) 0.21543(11) 0.3461(3) 0.0671(5) Uani d . 1 . .
H H15A 0.2425 0.1771 0.3292 0.081 Uiso calc R 1 . .
C C16 0.2677(2) 0.28622(11) 0.3875(3) 0.0644(5) Uani d . 1 . .
H H16A 0.1644 0.2952 0.3987 0.077 Uiso calc R 1 . .

loop_
_atom_site_aniso_label
_atom_site_aniso_U_11
_atom_site_aniso_U_22
_atom_site_aniso_U_33
_atom_site_aniso_U_12
_atom_site_aniso_U_13
_atom_site_aniso_U_23
S1 0.0761(4) 0.0604(3) 0.0583(3) 0.0200(2) 0.0112(2) -0.0054(2)
O1 0.0702(8) 0.0431(6) 0.0390(5) 0.0077(5) 0.0071(5) -0.0006(4)
F1 0.0826(9) 0.0557(7) 0.1132(11) 0.0188(6) -0.0030(8) -0.0146(7)
C1 0.0629(11) 0.0529(9) 0.0526(9) 0.0022(8) 0.0028(7) 0.0071(7)
C2 0.0840(14) 0.0661(11) 0.0485(9) -0.0040(10) -0.0003(9) 0.0157(9)
C3 0.1044(17) 0.0684(12) 0.0396(8) -0.0116(11) 0.0106(9) 0.0040(8)
C4 0.1026(16) 0.0520(9) 0.0441(9) -0.0023(10) 0.0173(9) -0.0040(7)
C5 0.0635(10) 0.0415(7) 0.0408(7) -0.0063(7) 0.0093(7) -0.0009(6)
C6 0.0473(8) 0.0431(7) 0.0412(7) -0.0052(6) 0.0042(6) 0.0012(6)
C7 0.0462(8) 0.0438(7) 0.0437(7) -0.0001(6) 0.0043(6) 0.0000(6)
C8 0.0623(10) 0.0364(7) 0.0460(8) 0.0016(6) 0.0053(7) -0.0004(6)
C9 0.0713(11) 0.0383(7) 0.0484(8) 0.0032(7) 0.0110(7) -0.0020(6)
C10 0.0910(14) 0.0465(9) 0.0466(9) 0.0090(9) 0.0037(8) 0.0035(7)
C11 0.0653(10) 0.0424(8) 0.0464(8) 0.0041(7) 0.0019(7) 0.0069(6)
C12 0.0598(12) 0.0560(11) 0.1061(18) -0.0107(9) 0.0047(11) -0.0067(11)
C13 0.0506(11) 0.0685(13) 0.121(2) 0.0047(9) 0.0111(12) -0.0073(13)
C14 0.0621(11) 0.0453(8) 0.0666(11) 0.0093(7) -0.0027(8) -0.0016(8)
C15 0.0561(11) 0.0462(9) 0.0976(15) -0.0034(8) -0.0018(10) -0.0022(9)
C16 0.0508(10) 0.0538(10) 0.0891(14) 0.0065(8) 0.0080(9) 0.0029(9)

loop_
_atom_type_symbol
_atom_type_description
_atom_type_scat_dispersion_real
_atom_type_scat_dispersion_imag
_atom_type_scat_source
C C 0.0033 0.0016 'International Tables Vol C Tables 4.2.6.8 and 6.1.1.4'
H H 0.0000 0.0000 'International Tables Vol C Tables 4.2.6.8 and 6.1.1.4'
O O 0.0106 0.0060 'International Tables Vol C Tables 4.2.6.8 and 6.1.1.4'
F F 0.0171 0.0103 'International Tables Vol C Tables 4.2.6.8 and 6.1.1.4'
S S 0.1246 0.1234 'International Tables Vol C Tables 4.2.6.8 and 6.1.1.4'

loop_
_geom_angle_atom_site_label_1
_geom_angle_atom_site_label_2
_geom_angle_atom_site_label_3
_geom_angle_site_symmetry_1
_geom_angle_site_symmetry_3
_geom_angle
_geom_angle_publ_flag
C2 C1 C6 . . 120.26(18) ?
C2 C1 H1A . . 119.9 ?
C6 C1 H1A . . 119.9 ?
C1 C2 C3 . . 120.26(18) ?
C1 C2 H2A . . 119.9 ?
C3 C2 H2A . . 119.9 ?
C4 C3 C2 . . 120.55(17) ?
C4 C3 H3A . . 119.7 ?
C2 C3 H3A . . 119.7 ?
C3 C4 C5 . . 120.66(18) ?
C3 C4 H4A . . 119.7 ?
C5 C4 H4A . . 119.7 ?
C4 C5 C6 . . 118.58(15) ?
C4 C5 C9 . . 122.49(16) ?
C6 C5 C9 . . 118.92(14) ?
C1 C6 C5 . . 119.68(15) ?
C1 C6 C7 . . 121.00(15) ?
C5 C6 C7 . . 119.31(14) ?
O1 C7 C6 . . 117.29(13) ?
O1 C7 S1 . . 116.25(11) ?
C6 C7 S1 . . 126.45(12) ?
C9 C8 O1 . . 120.60(14) ?
C9 C8 C10 . . 130.03(16) ?
O1 C8 C10 . . 109.36(13) ?
C8 C9 C5 . . 120.38(15) ?
C8 C9 H9A . . 119.8 ?
C5 C9 H9A . . 119.8 ?
C8 C10 C11 . . 114.22(15) ?
C8 C10 H10A . . 108.7 ?
C11 C10 H10A . . 108.7 ?
C8 C10 H10B . . 108.7 ?
C11 C10 H10B . . 108.7 ?
H10A C10 H10B . . 107.6 ?
C16 C11 C12 . . 118.03(17) ?
C16 C11 C10 . . 120.16(18) ?
C12 C11 C10 . . 121.81(18) ?
C11 C12 C13 . . 121.35(19) ?
C11 C12 H12A . . 119.3 ?
C13 C12 H12A . . 119.3 ?
C14 C13 C12 . . 118.3(2) ?
C14 C13 H13A . . 120.8 ?
C12 C13 H13A . . 120.8 ?
C13 C14 C15 . . 122.61(18) ?
C13 C14 F1 . . 119.12(18) ?
C15 C14 F1 . . 118.27(18) ?
C14 C15 C16 . . 118.29(18) ?
C14 C15 H15A . . 120.9 ?
C16 C15 H15A . . 120.9 ?
C11 C16 C15 . . 121.39(18) ?
C11 C16 H16A . . 119.3 ?
C15 C16 H16A . . 119.3 ?
C7 O1 C8 . . 123.49(12) ?

loop_
_geom_bond_atom_site_label_1
_geom_bond_atom_site_label_2
_geom_bond_site_symmetry_2
_geom_bond_distance
_geom_bond_publ_flag
C1 C2 . 1.373(3) ?
C1 C6 . 1.400(2) ?
C1 H1A . 0.9300 ?
C2 C3 . 1.382(3) ?
C2 H2A . 0.9300 ?
C3 C4 . 1.370(3) ?
C3 H3A . 0.9300 ?
C4 C5 . 1.403(2) ?
C4 H4A . 0.9300 ?
C5 C6 . 1.406(2) ?
C5 C9 . 1.435(2) ?
C6 C7 . 1.447(2) ?
C7 O1 . 1.3573(19) ?
C7 S1 . 1.6367(16) ?
C8 C9 . 1.327(2) ?
C8 O1 . 1.3843(18) ?
C8 C10 . 1.498(2) ?
C9 H9A . 0.9300 ?
C10 C11 . 1.510(2) ?
C10 H10A . 0.9700 ?
C10 H10B . 0.9700 ?
C11 C16 . 1.373(3) ?
C11 C12 . 1.376(3) ?
C12 C13 . 1.386(3) ?
C12 H12A . 0.9300 ?
C13 C14 . 1.353(3) ?
C13 H13A . 0.9300 ?
C14 C15 . 1.355(3) ?
C14 F1 . 1.367(2) ?
C15 C16 . 1.387(3) ?
C15 H15A . 0.9300 ?
C16 H16A . 0.9300 ?

loop_
_geom_hbond_atom_site_label_D
_geom_hbond_atom_site_label_H
_geom_hbond_atom_site_label_A
_geom_hbond_site_symmetry_A
_geom_hbond_distance_DH
_geom_hbond_distance_HA
_geom_hbond_distance_DA
_geom_hbond_angle_DHA
_geom_hbond_publ_flag
C1 H1A S1 . 0.93 2.78 3.142(2) 105 yes
C3 H3A O1 1_554 0.93 2.60 3.529(2) 178 yes

loop_
_cod_related_entry_id
_cod_related_entry_database
_cod_related_entry_code
1 ChemSpider 24741703
